data_2017648
loop_
_publ_author_name
'F\'abry, Jan'
'Du\<sek, Michal'
'Fejfarov\'a, Karla'
'Krupkov\'a, Radmila'
'Van\<ek, P\<remysl'

_publ_section_title
;
 A new modification of thallium chromate related to the \b-K~2~SO~4~
 family
;
_journal_coeditor_code FN3055
_journal_issue 5
_journal_name_full 'Acta Crystallographica Section C'
_journal_page_first i45
_journal_page_last i49
_journal_paper_doi 10.1107/S0108270110010425
_journal_volume 66
_journal_year 2010
_chemical_formula_analytical 'Cr1 O4 Tl2'
_chemical_formula_iupac 'Tl2 Cr1 O4'
_chemical_formula_sum 'Cr O4 Tl2'
_chemical_formula_weight 524.8
_chemical_name_systematic
;
Dithallium chromate
;
_space_group_IT_number 12
_symmetry_cell_setting monoclinic
_symmetry_space_group_name_Hall '-C 2y'
_symmetry_space_group_name_H-M 'C 1 2/m 1'
_cell_angle_alpha 90
_cell_angle_beta 113.519(7)
_cell_angle_gamma 90
_cell_formula_units_Z 8
_cell_length_a 12.7458(8)
_cell_length_b 5.8070(3)
_cell_length_c 14.7210(10)
_cell_measurement_reflns_used 2300
_cell_measurement_temperature 292
_cell_measurement_theta_max 26.4989
_cell_measurement_theta_min 3.0170
_cell_volume 999.06(12)
_computing_cell_refinement 'CrysAlis Pro (Oxford Diffraction, 2009)'
_computing_data_collection 'CrysAlis Pro (Oxford Diffraction, 2009)'
_computing_data_reduction 'CrysAlis Pro (Oxford Diffraction, 2009)'
_computing_molecular_graphics 'PLATON (Spek, 2009)'
_computing_publication_material 'JANA2006 (Pet\<r\'i\<cek <i>et al.</i>, 2006)'
_computing_structure_refinement 'JANA2006 (Pet\<r\'i\<cek <i>et al.</i>, 2006)'
_computing_structure_solution 'SIR97 (Altomare <i>et al.</i>, 1999)'
_diffrn_ambient_temperature 292
_diffrn_detector_area_resol_mean 10.3784
_diffrn_measured_fraction_theta_full 0.98
_diffrn_measurement_device 'four-cycle diffractometer'
_diffrn_measurement_device_type 'Oxford Gemini'
_diffrn_measurement_method 'Rotation method data acquisition using \w scans'
_diffrn_radiation_monochromator graphite
_diffrn_radiation_source 'Enhance (Mo) X-ray Source'
_diffrn_radiation_type 'Mo K\a'
_diffrn_radiation_wavelength 0.71073
_diffrn_reflns_av_R_equivalents 0.0629
_diffrn_reflns_av_sigmaI/netI 0.0717
_diffrn_reflns_limit_h_max 15
_diffrn_reflns_limit_h_min -16
_diffrn_reflns_limit_k_max 7
_diffrn_reflns_limit_k_min -7
_diffrn_reflns_limit_l_max 19
_diffrn_reflns_limit_l_min -18
_diffrn_reflns_number 5287
_diffrn_reflns_reduction_process
;
Integration of the CCD images was done by program CrysAlis Pro
(Oxford Diffraction, 2009). The same program was used for indexing of the
crystal shape, its refinement and absorption correction.
;
_diffrn_reflns_theta_full 27.72
_diffrn_reflns_theta_max 29.06
_diffrn_reflns_theta_min 3.02
_exptl_absorpt_coefficient_mu 66.39
_exptl_absorpt_correction_T_max 0.210
_exptl_absorpt_correction_T_min 0.055
_exptl_absorpt_correction_type analytical
_exptl_absorpt_process_details
;
[CrysAlis Pro (Oxford Diffraction, 2009), analytical numerical
absorption
correction using a multifaceted crystal model (Clark & Reid, 1995); it
seemed that one part of the sample did not diffract well and the following
dimensions were therefore used: 0.065 \\times 0.034 \\times 0.027 mm]
;
_exptl_crystal_colour yellow
_exptl_crystal_density_diffrn 6.9753
_exptl_crystal_description needle
_exptl_crystal_F_000 1744
_exptl_crystal_size_max 0.2502
_exptl_crystal_size_mid 0.0309
_exptl_crystal_size_min 0.0277
_refine_diff_density_max 2.43
_refine_diff_density_min -2.71
_refine_ls_extinction_method none
_refine_ls_goodness_of_fit_ref 0.94
_refine_ls_number_constraints 24
_refine_ls_number_parameters 55
_refine_ls_number_reflns 1363
_refine_ls_number_restraints 0
_refine_ls_R_factor_all 0.0806
_refine_ls_R_factor_gt 0.0331
_refine_ls_shift/su_max 0.0061
_refine_ls_shift/su_mean 0.0010
_refine_ls_structure_factor_coef Fsqd
_refine_ls_weighting_details 'w = 1/[\s^2^(I)+0.0016I^2^]'
_refine_ls_weighting_scheme sigma
_refine_ls_wR_factor_gt 0.0795
_refine_ls_wR_factor_ref 0.0857
_reflns_number_gt 710
_reflns_number_total 1363
_reflns_threshold_expression I>3\s(I)
_cod_data_source_file fn3055.cif
_cod_data_source_block I
_cod_original_sg_symbol_H-M 'C 2/m'
_cod_original_formula_sum 'Cr1 O4 Tl2'
_cod_database_code 2017648
_cod_database_fobs_code 2017648

loop_
_symmetry_equiv_pos_site_id
_symmetry_equiv_pos_as_xyz
1 x,y,z
2 -x,y,-z
3 -x,-y,-z
4 x,-y,z
5 x+1/2,y+1/2,z
6 -x+1/2,y+1/2,-z
7 -x+1/2,-y+1/2,-z
8 x+1/2,-y+1/2,z

loop_
_atom_site_type_symbol
_atom_site_label
_atom_site_fract_x
_atom_site_fract_y
_atom_site_fract_z
_atom_site_U_iso_or_equiv
_atom_site_adp_type
_atom_site_calc_flag
_atom_site_refinement_flags
_atom_site_occupancy
_atom_site_disorder_assembly
_atom_site_disorder_group
Tl Tl1 0.88189(7) 0.5 0.37055(7) 0.0347(3) Uani d . 1 . .
Tl Tl2 0.57729(7) 0.5 0.38579(7) 0.0338(3) Uani d . 1 . .
Tl Tl3 0.18384(7) 0 0.11434(7) 0.0351(3) Uani d . 1 . .
Tl Tl4 0.50548(7) 0 0.13009(7) 0.0333(4) Uani d . 1 . .
Cr Cr1a 0.7235(2) 0 0.3606(2) 0.0232(9) Uani d . 1 . .
O O1a 0.6716(10) 0 0.4484(9) 0.033(4) Uani d . 1 . .
O O2a 0.8650(8) 0 0.4137(10) 0.042(5) Uani d . 1 . .
O O3a 0.6777(6) 0.2356(10) 0.2909(6) 0.026(3) Uani d . 1 . .
Cr Cr1b 0.3596(2) 0.5 0.1410(2) 0.0232(9) Uani d . 1 . .
O O1b 0.4407(11) 0.5 0.0757(8) 0.033(4) Uani d . 1 . .
O O2b 0.2231(9) 0.5 0.0639(9) 0.042(4) Uani d . 1 . .
O O3b 0.3886(7) 0.7356(10) 0.2118(5) 0.026(3) Uani d . 1 . .

loop_
_atom_site_aniso_label
_atom_site_aniso_U_11
_atom_site_aniso_U_22
_atom_site_aniso_U_33
_atom_site_aniso_U_12
_atom_site_aniso_U_13
_atom_site_aniso_U_23
_atom_site_aniso_type_symbol
Tl1 0.0332(5) 0.0332(5) 0.0358(6) 0 0.0120(4) 0 Tl
Tl2 0.0341(5) 0.0360(5) 0.0341(6) 0 0.0165(4) 0 Tl
Tl3 0.0288(4) 0.0365(5) 0.0357(6) 0 0.0084(4) 0 Tl
Tl4 0.0371(5) 0.0304(5) 0.0360(6) 0 0.0185(4) 0 Tl
Cr1a 0.0240(11) 0.0193(11) 0.0268(15) 0 0.0108(10) 0 Cr
O1a 0.030(5) 0.042(6) 0.036(7) 0 0.024(5) 0 O
O2a 0.019(5) 0.033(6) 0.062(9) 0 0.004(5) 0 O
O3a 0.033(3) 0.031(4) 0.018(4) 0.006(3) 0.016(3) 0.005(3) O
Cr1b 0.0235(13) 0.0193(11) 0.0267(13) 0 0.0100(10) 0 Cr
O1b 0.024(6) 0.042(6) 0.040(6) 0 0.022(5) 0 O
O2b 0.024(6) 0.033(6) 0.050(7) 0 -0.006(5) 0 O
O3b 0.031(4) 0.031(4) 0.023(3) -0.005(3) 0.019(3) -0.006(3) O

loop_
_atom_type_symbol
_atom_type_scat_dispersion_real
_atom_type_scat_dispersion_imag
_atom_type_scat_source
Tl -2.836 9.669 'International Tables Vol C tables 4.2.6.8 and 6.1.1.1'
Cr 0.321 0.624 'International Tables Vol C tables 4.2.6.8 and 6.1.1.1'
O 0.011 0.006 'International Tables Vol C tables 4.2.6.8 and 6.1.1.1'

loop_
_geom_angle_atom_site_label_1
_geom_angle_atom_site_label_2
_geom_angle_atom_site_label_3
_geom_angle_site_symmetry_1
_geom_angle_site_symmetry_2
_geom_angle_site_symmetry_3
_geom_angle
_geom_angle_publ_flag
O1a Cr1a O2a . . . 109.2(7) .
O1a Cr1a O3a . . . 109.0(4) .
O1a Cr1a O3a . . 4_555 109.0(4) .
O2a Cr1a O3a . . . 109.8(4) .
O2a Cr1a O3a . . 4_555 109.8(4) .
O3a Cr1a O3a . . 4_555 110.1(4) .
O1b Cr1b O2b . . . 109.2(7) .
O1b Cr1b O3b . . . 109.0(4) .
O1b Cr1b O3b . . 4_565 109.0(4) .
O2b Cr1b O3b . . . 109.8(4) .
O2b Cr1b O3b . . 4_565 109.8(4) .
O3b Cr1b O3b . . 4_565 110.1(4) .

loop_
_geom_bond_atom_site_label_1
_geom_bond_atom_site_label_2
_geom_bond_site_symmetry_1
_geom_bond_site_symmetry_2
_geom_bond_distance
_geom_bond_publ_flag
Tl1 O1a . 5_555 3.402(12) .
Tl1 O1a . 6_656 3.003(15) .
Tl1 O2a . . 2.998(4) .
Tl1 O2a . 1_565 2.998(4) .
Tl1 O3a . . 2.841(7) .
Tl1 O3a . 4_565 2.841(7) .
Tl1 O3b . 5_545 2.826(8) .
Tl1 O3b . 8_565 2.826(8) .
Tl2 O1a . . 3.137(4) .
Tl2 O1a . 1_565 3.137(4) .
Tl2 O1a . 6_656 3.157(10) .
Tl2 O2a . 5_455 2.894(13) .
Tl2 O2a . 6_656 2.742(15) .
Tl2 O3a . . 2.715(9) .
Tl2 O3a . 4_565 2.715(9) .
Tl2 O3b . . 3.049(7) .
Tl2 O3b . 4_565 3.049(7) .
Tl3 O3a . 5_445 3.047(9) .
Tl3 O3a . 8_455 3.047(9) .
Tl3 O1b . 5_445 2.918(14) .
Tl3 O1b . 6_545 2.608(11) .
Tl3 O2b . 1_545 3.087(5) .
Tl3 O2b . . 3.087(5) .
Tl3 O2b . 6_545 3.283(15) .
Tl3 O3b . 1_545 2.870(7) .
Tl3 O3b . 4_565 2.870(7) .
Tl4 O3a . . 2.854(6) .
Tl4 O3a . 4_555 2.854(6) .
Tl4 O1b . 1_545 3.037(3) .
Tl4 O1b . . 3.037(3) .
Tl4 O2b . 5_545 3.286(14) .
Tl4 O2b . 6_545 3.163(10) .
Tl4 O3b . 1_545 2.730(9) .
Tl4 O3b . 4_565 2.730(9) .
Cr1a O1a . . 1.670(16) .
Cr1a O2a . . 1.655(9) .
Cr1a O3a . . 1.670(7) .
Cr1a O3a . 4_555 1.670(7) .
Cr1b O1b . . 1.670(16) .
Cr1b O2b . . 1.655(10) .
Cr1b O3b . . 1.670(7) .
Cr1b O3b . 4_565 1.670(7) .
